data_7029063
loop_
_publ_author_name
'Enamullah, Mohammed'
'Uddin, A. K. M. Royhan'
'Pescitelli, Gennaro'
'Berardozzi, Roberto'
'Makhloufi, Gamall'
'Vasylyeva, Vera'
'Chamayou, Anne-Christine'
'Janiak, Christoph'

_publ_section_title
;
 Induced chirality-at-metal and diastereoselectivity at \D/\L-configured
 distorted square-planar copper complexes by enantiopure Schiff base
 ligands: combined circular dichroism, DFT and X-ray structural studies.
;
_journal_issue 8
_journal_name_full 'Dalton transactions (Cambridge, England : 2003)'
_journal_page_first 3313
_journal_page_last 3329
_journal_paper_doi 10.1039/c3dt52871e
_journal_volume 43
_journal_year 2014
_chemical_absolute_configuration rmad
_chemical_formula_moiety 'C38 H32 Cu N2 O2'
_chemical_formula_sum 'C38 H32 Cu N2 O2'
_chemical_formula_weight 612.20
_chemical_name_systematic
; 
\D-Bis{(R)-N-(1-phenylethyl)-2-oxo-1-naphthaldiminato-
\k^2^N,O}copper(II)   
;
_space_group_IT_number 18
_symmetry_cell_setting orthorhombic
_symmetry_space_group_name_Hall 'P 2 2ab'
_symmetry_space_group_name_H-M 'P 21 21 2'
_atom_sites_solution_hydrogens geom
_atom_sites_solution_primary direct
_atom_sites_solution_secondary difmap
_audit_creation_method SHELXL-97
_cell_angle_alpha 90.00
_cell_angle_beta 90.00
_cell_angle_gamma 90.00
_cell_formula_units_Z 2
_cell_length_a 10.6662(16)
_cell_length_b 15.3354(19)
_cell_length_c 9.764(3)
_cell_measurement_reflns_used 4547
_cell_measurement_temperature 296(2)
_cell_measurement_theta_max 23.4658
_cell_measurement_theta_min 2.3259
_cell_volume 1597.1(6)
_computing_cell_refinement
; 
APEX2 (Bruker, 2013) 
SAINT (Bruker, 2013)
;
_computing_data_collection 'GIS (Bruker)'
_computing_data_reduction
; 
SAINT (Bruker, 2013) 
XPREP (Sheldrick, 2008)
;
_computing_molecular_graphics 'DIAMOND (Crystal Impact, 2009)'
_computing_publication_material 'SHELXL-97 (Sheldrick, 2008)'
_computing_structure_refinement 'SHELXL-97 (Sheldrick, 2008)'
_computing_structure_solution 'SHELXS-97 (Sheldrick, 2008)'
_diffrn_ambient_temperature 296(2)
_diffrn_measured_fraction_theta_full 0.992
_diffrn_measured_fraction_theta_max 0.992
_diffrn_measurement_device_type
;
Bruker Kappa APEX-II CCD area detector' 
;
_diffrn_measurement_method '\w scans'
_diffrn_radiation_monochromator 'multilayer mirror'
_diffrn_radiation_source 'microfocus sealed tube'
_diffrn_radiation_type MoK\a
_diffrn_radiation_wavelength 0.71073
_diffrn_reflns_av_R_equivalents 0.0849
_diffrn_reflns_av_sigmaI/netI 0.0655
_diffrn_reflns_limit_h_max 12
_diffrn_reflns_limit_h_min -12
_diffrn_reflns_limit_k_max 18
_diffrn_reflns_limit_k_min -18
_diffrn_reflns_limit_l_max 11
_diffrn_reflns_limit_l_min -11
_diffrn_reflns_number 13259
_diffrn_reflns_theta_full 25.18
_diffrn_reflns_theta_max 25.18
_diffrn_reflns_theta_min 2.09
_exptl_absorpt_coefficient_mu 0.719
_exptl_absorpt_correction_T_max 0.8696
_exptl_absorpt_correction_T_min 0.8696
_exptl_absorpt_correction_type multi-scan
_exptl_absorpt_process_details
;
Sheldrick, G. M. (2012) SADABS. Bruker AXS Inc., Madison, Wisconsin, USA. 
;
_exptl_crystal_colour black
_exptl_crystal_density_diffrn 1.273
_exptl_crystal_density_method 'not measured'
_exptl_crystal_description block
_exptl_crystal_F_000 638
_exptl_crystal_size_max 0.20
_exptl_crystal_size_mid 0.20
_exptl_crystal_size_min 0.20
_refine_diff_density_max 2.327
_refine_diff_density_min -1.418
_refine_diff_density_rms 0.167
_refine_ls_abs_structure_details 'Flack H D (1983), Acta Cryst. A39, 876-881'
_refine_ls_abs_structure_Flack 0.07(4)
_refine_ls_extinction_method none
_refine_ls_goodness_of_fit_ref 1.099
_refine_ls_hydrogen_treatment constr
_refine_ls_matrix_type full
_refine_ls_number_parameters 196
_refine_ls_number_reflns 2859
_refine_ls_number_restraints 0
_refine_ls_restrained_S_all 1.099
_refine_ls_R_factor_all 0.0977
_refine_ls_R_factor_gt 0.0874
_refine_ls_shift/su_max 0.000
_refine_ls_shift/su_mean 0.000
_refine_ls_structure_factor_coef Fsqd
_refine_ls_weighting_details 'calc w=1/[\s^2^(Fo^2^)+(0.1711P)^2^+0.0000P] where P=(Fo^2^+2Fc^2^)/3'
_refine_ls_weighting_scheme calc
_refine_ls_wR_factor_gt 0.2159
_refine_ls_wR_factor_ref 0.2297
_reflns_number_gt 2463
_reflns_number_total 2859
_reflns_threshold_expression >2sigma(I)
_cod_data_source_file c3dt52871e.txt
_cod_data_source_block CuSL1-II
_cod_depositor_comments
;
The following automatic conversions were performed:

'_symmetry_cell_setting' value 'Orthorhombic' changed to
'orthorhombic' according to
/usr/data/users/saulius/automatic-downloads/current/RSC/lib/dictionaries/cif_core.dic
dictionary named 'cif_core.dic' version 2.4.2 from 2011-04-26.

Automatic conversion script
Id: cif_fix_values 2281 2013-09-26 08:29:07Z andrius 
;
_cod_original_cell_volume 1597.1(5)
_cod_original_sg_symbol_H-M P2(1)2(1)2
_cod_database_code 7029063

loop_
_symmetry_equiv_pos_as_xyz
'x, y, z'
'x+1/2, -y+1/2, -z'
'-x+1/2, y+1/2, -z'
'-x, -y, z'

loop_
_atom_site_label
_atom_site_type_symbol
_atom_site_fract_x
_atom_site_fract_y
_atom_site_fract_z
_atom_site_U_iso_or_equiv
_atom_site_adp_type
_atom_site_occupancy
_atom_site_symmetry_multiplicity
_atom_site_calc_flag
_atom_site_refinement_flags
Cu Cu 0.5000 0.5000 0.29027(9) 0.0406(3) Uani 1 2 d S
O O 0.6742(4) 0.5139(3) 0.2547(5) 0.0506(11) Uani 1 1 d .
N N 0.4791(4) 0.6257(3) 0.3205(5) 0.0398(11) Uani 1 1 d .
C1 C 0.7290(5) 0.5844(4) 0.2140(7) 0.0451(13) Uani 1 1 d .
C2 C 0.8579(6) 0.5746(5) 0.1711(8) 0.0568(16) Uani 1 1 d .
H2A H 0.8952 0.5198 0.1744 0.068 Uiso 1 1 calc R
C3 C 0.9248(6) 0.6434(5) 0.1263(8) 0.0619(19) Uani 1 1 d .
H3A H 1.0083 0.6355 0.1019 0.074 Uiso 1 1 calc R
C4 C 0.8705(6) 0.7281(4) 0.1154(6) 0.0518(16) Uani 1 1 d .
C5 C 0.9394(8) 0.7981(5) 0.0631(8) 0.067(2) Uani 1 1 d .
H5A H 1.0230 0.7899 0.0391 0.081 Uiso 1 1 calc R
C6 C 0.8861(9) 0.8786(6) 0.0467(8) 0.074(2) Uani 1 1 d .
H6A H 0.9334 0.9245 0.0119 0.089 Uiso 1 1 calc R
C7 C 0.7609(9) 0.8918(5) 0.0823(8) 0.067(2) Uani 1 1 d .
H7A H 0.7234 0.9457 0.0678 0.080 Uiso 1 1 calc R
C8 C 0.6923(7) 0.8240(5) 0.1395(7) 0.0529(16) Uani 1 1 d .
H8A H 0.6101 0.8339 0.1671 0.063 Uiso 1 1 calc R
C9 C 0.7450(6) 0.7405(4) 0.1563(7) 0.0442(14) Uani 1 1 d .
C10 C 0.6755(5) 0.6672(4) 0.2125(6) 0.0395(12) Uani 1 1 d .
C11 C 0.5592(5) 0.6828(4) 0.2792(6) 0.0424(13) Uani 1 1 d .
H11A H 0.5385 0.7409 0.2948 0.051 Uiso 1 1 calc R
C12 C 0.3679(8) 0.6541(5) 0.4023(9) 0.066(2) Uani 1 1 d .
H12A H 0.2967 0.6202 0.3678 0.079 Uiso 1 1 calc R
C13 C 0.3865(15) 0.6266(7) 0.5445(10) 0.127(5) Uani 1 1 d .
H13A H 0.4092 0.5661 0.5467 0.191 Uiso 1 1 calc R
H13B H 0.3103 0.6351 0.5950 0.191 Uiso 1 1 calc R
H13C H 0.4523 0.6607 0.5850 0.191 Uiso 1 1 calc R
C14 C 0.3340(8) 0.7487(5) 0.3817(9) 0.065(2) Uani 1 1 d .
C15 C 0.3664(13) 0.8123(5) 0.4742(9) 0.097(4) Uani 1 1 d .
H15A H 0.4069 0.7968 0.5549 0.116 Uiso 1 1 calc R
C16 C 0.3392(17) 0.9002(7) 0.4485(11) 0.135(6) Uani 1 1 d .
H16A H 0.3590 0.9425 0.5131 0.161 Uiso 1 1 calc R
C17 C 0.2846(16) 0.9226(8) 0.3305(14) 0.139(6) Uani 1 1 d .
H17A H 0.2684 0.9812 0.3136 0.167 Uiso 1 1 calc R
C18 C 0.2520(13) 0.8625(10) 0.2339(14) 0.129(5) Uani 1 1 d .
H18A H 0.2139 0.8793 0.1525 0.155 Uiso 1 1 calc R
C19 C 0.2774(10) 0.7757(7) 0.2610(13) 0.095(3) Uani 1 1 d .
H19A H 0.2559 0.7340 0.1959 0.114 Uiso 1 1 calc R

loop_
_atom_site_aniso_label
_atom_site_aniso_U_11
_atom_site_aniso_U_22
_atom_site_aniso_U_33
_atom_site_aniso_U_23
_atom_site_aniso_U_13
_atom_site_aniso_U_12
Cu 0.0504(5) 0.0359(5) 0.0356(5) 0.000 0.000 -0.0029(4)
O 0.052(2) 0.042(2) 0.058(3) 0.0041(19) 0.0040(18) -0.0014(17)
N 0.044(3) 0.040(2) 0.035(2) -0.0024(18) 0.003(2) -0.0016(19)
C1 0.048(3) 0.050(3) 0.037(3) -0.002(3) 0.000(3) -0.003(2)
C2 0.051(3) 0.060(4) 0.059(4) -0.006(3) 0.008(3) 0.002(3)
C3 0.054(4) 0.075(5) 0.057(5) -0.010(4) 0.018(3) -0.007(3)
C4 0.063(4) 0.068(4) 0.025(3) -0.002(3) 0.002(3) -0.015(3)
C5 0.077(5) 0.079(5) 0.046(4) -0.001(4) 0.019(3) -0.027(4)
C6 0.098(6) 0.077(5) 0.048(4) 0.010(4) 0.005(4) -0.037(5)
C7 0.109(6) 0.047(4) 0.043(4) 0.008(3) -0.014(4) -0.022(4)
C8 0.071(4) 0.055(4) 0.032(3) 0.004(3) -0.002(3) -0.011(3)
C9 0.058(3) 0.047(3) 0.028(3) -0.001(2) -0.007(2) -0.008(3)
C10 0.044(3) 0.047(3) 0.027(3) 0.000(3) -0.003(2) -0.002(2)
C11 0.047(3) 0.040(3) 0.040(3) -0.006(3) 0.003(3) -0.004(2)
C12 0.075(5) 0.051(4) 0.071(5) -0.012(4) 0.037(4) -0.006(3)
C13 0.241(15) 0.074(6) 0.066(6) 0.016(5) 0.088(8) 0.039(7)
C14 0.071(4) 0.061(4) 0.062(5) -0.012(4) 0.026(4) 0.000(3)
C15 0.196(12) 0.055(5) 0.039(5) -0.010(4) 0.028(6) 0.000(6)
C16 0.29(2) 0.066(6) 0.050(6) -0.012(5) 0.051(9) 0.021(8)
C17 0.222(17) 0.084(8) 0.111(11) 0.003(8) 0.062(11) 0.065(9)
C18 0.158(12) 0.137(11) 0.093(9) 0.009(9) -0.010(8) 0.066(10)
C19 0.088(6) 0.099(7) 0.099(8) -0.019(6) -0.003(6) 0.002(5)

loop_
_atom_type_symbol
_atom_type_description
_atom_type_scat_dispersion_real
_atom_type_scat_dispersion_imag
_atom_type_scat_source
C C 0.0033 0.0016 'International Tables Vol C Tables 4.2.6.8 and 6.1.1.4'
H H 0.0000 0.0000 'International Tables Vol C Tables 4.2.6.8 and 6.1.1.4'
Cu Cu 0.3201 1.2651 'International Tables Vol C Tables 4.2.6.8 and 6.1.1.4'
N N 0.0061 0.0033 'International Tables Vol C Tables 4.2.6.8 and 6.1.1.4'
O O 0.0106 0.0060 'International Tables Vol C Tables 4.2.6.8 and 6.1.1.4'

loop_
_geom_angle_atom_site_label_1
_geom_angle_atom_site_label_2
_geom_angle_atom_site_label_3
_geom_angle
_geom_angle_site_symmetry_1
_geom_angle_site_symmetry_3
O Cu O 158.9(3) . 4_665
O Cu N 91.55(18) . 4_665
O Cu N 91.60(18) 4_665 4_665
O Cu N 91.61(18) . .
O Cu N 91.55(18) 4_665 .
N Cu N 162.7(3) 4_665 .
C1 O Cu 126.3(4) . .
C11 N C12 119.7(5) . .
C11 N Cu 123.1(4) . .
C12 N Cu 117.1(4) . .
O C1 C10 125.5(5) . .
O C1 C2 115.6(6) . .
C10 C1 C2 118.9(6) . .
C3 C2 C1 121.1(7) . .
C3 C2 H2A 119.5 . .
C1 C2 H2A 119.5 . .
C2 C3 C4 121.5(6) . .
C2 C3 H3A 119.2 . .
C4 C3 H3A 119.2 . .
C5 C4 C9 120.0(7) . .
C5 C4 C3 120.8(7) . .
C9 C4 C3 119.1(6) . .
C6 C5 C4 121.1(8) . .
C6 C5 H5A 119.4 . .
C4 C5 H5A 119.4 . .
C5 C6 C7 119.9(7) . .
C5 C6 H6A 120.0 . .
C7 C6 H6A 120.0 . .
C8 C7 C6 119.8(8) . .
C8 C7 H7A 120.1 . .
C6 C7 H7A 120.1 . .
C7 C8 C9 121.2(7) . .
C7 C8 H8A 119.4 . .
C9 C8 H8A 119.4 . .
C8 C9 C4 117.9(6) . .
C8 C9 C10 122.9(6) . .
C4 C9 C10 119.2(6) . .
C1 C10 C11 120.4(5) . .
C1 C10 C9 120.0(5) . .
C11 C10 C9 119.2(5) . .
N C11 C10 127.4(6) . .
N C11 H11A 116.3 . .
C10 C11 H11A 116.3 . .
C13 C12 N 108.4(8) . .
C13 C12 C14 115.8(7) . .
N C12 C14 113.6(6) . .
C13 C12 H12A 106.1 . .
N C12 H12A 106.1 . .
C14 C12 H12A 106.1 . .
C12 C13 H13A 109.5 . .
C12 C13 H13B 109.5 . .
H13A C13 H13B 109.5 . .
C12 C13 H13C 109.5 . .
H13A C13 H13C 109.5 . .
H13B C13 H13C 109.5 . .
C15 C14 C19 117.1(9) . .
C15 C14 C12 122.4(9) . .
C19 C14 C12 120.3(8) . .
C14 C15 C16 120.9(11) . .
C14 C15 H15A 119.5 . .
C16 C15 H15A 119.5 . .
C17 C16 C15 119.5(11) . .
C17 C16 H16A 120.2 . .
C15 C16 H16A 120.2 . .
C16 C17 C18 122.2(12) . .
C16 C17 H17A 118.9 . .
C18 C17 H17A 118.9 . .
C17 C18 C19 117.9(13) . .
C17 C18 H18A 121.0 . .
C19 C18 H18A 121.0 . .
C18 C19 C14 122.3(11) . .
C18 C19 H19A 118.8 . .
C14 C19 H19A 118.8 . .

loop_
_geom_bond_atom_site_label_1
_geom_bond_atom_site_label_2
_geom_bond_distance
_geom_bond_site_symmetry_2
Cu O 1.903(4) .
Cu O 1.903(4) 4_665
Cu N 1.963(5) 4_665
Cu N 1.963(5) .
O C1 1.292(7) .
N C11 1.288(8) .
N C12 1.494(8) .
C1 C10 1.392(8) .
C1 C2 1.445(9) .
C2 C3 1.348(11) .
C2 H2A 0.9300 .
C3 C4 1.427(11) .
C3 H3A 0.9300 .
C4 C5 1.398(10) .
C4 C9 1.409(10) .
C5 C6 1.368(13) .
C5 H5A 0.9300 .
C6 C7 1.395(13) .
C6 H6A 0.9300 .
C7 C8 1.388(10) .
C7 H7A 0.9300 .
C8 C9 1.408(10) .
C8 H8A 0.9300 .
C9 C10 1.454(9) .
C10 C11 1.422(8) .
C11 H11A 0.9300 .
C12 C13 1.465(14) .
C12 C14 1.509(11) .
C12 H12A 0.9800 .
C13 H13A 0.9600 .
C13 H13B 0.9600 .
C13 H13C 0.9600 .
C14 C15 1.373(12) .
C14 C19 1.388(15) .
C15 C16 1.401(14) .
C15 H15A 0.9300 .
C16 C17 1.34(2) .
C16 H16A 0.9300 .
C17 C18 1.36(2) .
C17 H17A 0.9300 .
C18 C19 1.383(16) .
C18 H18A 0.9300 .
C19 H19A 0.9300 .

loop_
_geom_torsion_atom_site_label_1
_geom_torsion_atom_site_label_2
_geom_torsion_atom_site_label_3
_geom_torsion_atom_site_label_4
_geom_torsion
_geom_torsion_site_symmetry_1
O Cu O C1 75.5(5) 4_665
N Cu O C1 174.0(5) 4_665
N Cu O C1 -23.0(5) .
O Cu N C11 18.1(5) .
O Cu N C11 -141.1(5) 4_665
N Cu N C11 118.5(5) 4_665
O Cu N C12 -158.4(5) .
O Cu N C12 42.4(5) 4_665
N Cu N C12 -58.0(5) 4_665
Cu O C1 C10 12.4(9) .
Cu O C1 C2 -169.5(5) .
O C1 C2 C3 179.8(7) .
C10 C1 C2 C3 -1.9(11) .
C1 C2 C3 C4 -1.9(12) .
C2 C3 C4 C5 -177.2(8) .
C2 C3 C4 C9 1.9(11) .
C9 C4 C5 C6 -2.0(11) .
C3 C4 C5 C6 177.0(8) .
C4 C5 C6 C7 -0.1(13) .
C5 C6 C7 C8 2.6(12) .
C6 C7 C8 C9 -3.1(11) .
C7 C8 C9 C4 1.1(10) .
C7 C8 C9 C10 -178.4(6) .
C5 C4 C9 C8 1.5(9) .
C3 C4 C9 C8 -177.5(6) .
C5 C4 C9 C10 -179.0(6) .
C3 C4 C9 C10 1.9(9) .
O C1 C10 C11 10.9(10) .
C2 C1 C10 C11 -167.2(6) .
O C1 C10 C9 -176.3(6) .
C2 C1 C10 C9 5.7(9) .
C8 C9 C10 C1 173.7(6) .
C4 C9 C10 C1 -5.7(9) .
C8 C9 C10 C11 -13.3(9) .
C4 C9 C10 C11 167.2(6) .
C12 N C11 C10 173.4(7) .
Cu N C11 C10 -3.0(9) .
C1 C10 C11 N -15.7(10) .
C9 C10 C11 N 171.4(6) .
C11 N C12 C13 -107.4(8) .
Cu N C12 C13 69.3(8) .
C11 N C12 C14 22.8(10) .
Cu N C12 C14 -160.6(6) .
C13 C12 C14 C15 25.6(14) .
N C12 C14 C15 -100.7(10) .
C13 C12 C14 C19 -160.1(10) .
N C12 C14 C19 73.6(11) .
C19 C14 C15 C16 2.1(17) .
C12 C14 C15 C16 176.6(10) .
C14 C15 C16 C17 -2(2) .
C15 C16 C17 C18 1(3) .
C16 C17 C18 C19 0(3) .
C17 C18 C19 C14 0(2) .
C15 C14 C19 C18 -1.1(17) .
C12 C14 C19 C18 -175.7(11) .
